data_4518921
loop_
_publ_author_name
'Song, Yulong'
'Fu, Chunling'
'Ma, Shengming'

_publ_section_title
;
 Copper-Catalyzed Syntheses of Multiple Functionalizatized Allenes via
 Three-Component Reaction of Enynes
;
_journal_name_full 'ACS Catalysis'
_journal_page_first 10007
_journal_page_last 10013
_journal_paper_doi 10.1021/acscatal.1c02140
_journal_year 2021
_chemical_absolute_configuration unk
_chemical_formula_moiety 'C25 H23 N3 O'
_chemical_formula_sum 'C25 H23 N3 O'
_chemical_formula_weight 381.46
_space_group_crystal_system orthorhombic
_space_group_IT_number 19
_space_group_name_Hall 'P 2ac 2ab'
_space_group_name_H-M_alt 'P 21 21 21'
_atom_sites_solution_hydrogens geom
_atom_sites_solution_primary dual
_audit_creation_date 2020-07-22
_audit_creation_method
;
Olex2 1.2
(compiled 2018.05.29 svn.r3508 for OlexSys, GUI svn.r5506)
;
_cell_angle_alpha 90
_cell_angle_beta 90
_cell_angle_gamma 90
_cell_formula_units_Z 4
_cell_length_a 9.436(4)
_cell_length_b 9.724(3)
_cell_length_c 22.389(9)
_cell_measurement_reflns_used 9984
_cell_measurement_temperature 170(2)
_cell_measurement_theta_max 27.06
_cell_measurement_theta_min 2.28
_cell_volume 2054.3(14)
_computing_cell_refinement 'SAINT V8.38A (Bruker AXS Inc., 2017)'
_computing.data_collection 'Bruker Instrument Service vV6.2.10'
_computing.data_reduction 'SAINT V8.38A (Bruker AXS Inc., 2017)'

_computing_molecular_graphics 'Olex2 (Dolomanov et al., 2009)'
_computing_publication_material 'Olex2 (Dolomanov et al., 2009)'
_computing_structure_refinement 'ShelXL (Sheldrick, 2015)'
_computing_structure_solution 'ShelXT (Sheldrick, 2015)'
_diffrn_ambient_temperature 170.0
_diffrn_measured_fraction_theta_full 1.000
_diffrn_measured_fraction_theta_max 0.997
_diffrn_measurement_device_type 'zju Bruker D8 Venture Ims3.0'
_diffrn_measurement_method '\f and \w scans'
_diffrn_radiation_type MoK\a
_diffrn_radiation_wavelength 0.71073
_diffrn_reflns_av_R_equivalents 0.0418
_diffrn_reflns_av_unetI/netI 0.0298
_diffrn_reflns_Laue_measured_fraction_full 1.000
_diffrn_reflns_Laue_measured_fraction_max 0.997
_diffrn_reflns_limit_h_max 12
_diffrn_reflns_limit_h_min -12
_diffrn_reflns_limit_k_max 12
_diffrn_reflns_limit_k_min -12
_diffrn_reflns_limit_l_max 28
_diffrn_reflns_limit_l_min -28
_diffrn_reflns_number 25642
_diffrn_reflns_point_group_measured_fraction_full 0.999
_diffrn_reflns_point_group_measured_fraction_max 0.996
_diffrn_reflns_theta_full 25.242
_diffrn_reflns_theta_max 27.152
_diffrn_reflns_theta_min 2.283
_diffrn_standards_number 0
_exptl_absorpt_coefficient_mu 0.077
_exptl_absorpt_correction_T_max 0.7455
_exptl_absorpt_correction_T_min 0.6738
_exptl_absorpt_correction_type multi-scan
_exptl_absorpt_process_details
;
SADABS-2016/2 (Bruker,2016/2) was used for absorption correction.
wR2(int) was 0.1521 before and 0.0528 after correction.
The Ratio of minimum to maximum transmission is 0.9038.
The \l/2 correction factor is Not present.
;
_exptl_crystal_colour colourless
_exptl_crystal_colour_primary colourless
_exptl_crystal_density_diffrn 1.233
_exptl_crystal_description plate
_exptl_crystal_F_000 808
_exptl_crystal_size_max 0.42
_exptl_crystal_size_mid 0.26
_exptl_crystal_size_min 0.19
_refine_diff_density_max 0.159
_refine_diff_density_min -0.125
_refine_diff_density_rms 0.029
_refine_ls_abs_structure_details
;
 Flack x determined using 1772 quotients [(I+)-(I-)]/[(I+)+(I-)]
 (Parsons, Flack and Wagner, Acta Cryst. B69 (2013) 249-259).
;
_refine_ls_abs_structure_Flack 0.2(5)
_refine_ls_extinction_method none
_refine_ls_goodness_of_fit_ref 1.030
_refine_ls_hydrogen_treatment constr
_refine_ls_matrix_type full
_refine_ls_number_parameters 263
_refine_ls_number_reflns 4542
_refine_ls_number_restraints 0
_refine_ls_restrained_S_all 1.030
_refine_ls_R_factor_all 0.0308
_refine_ls_R_factor_gt 0.0283
_refine_ls_shift/su_max 0.000
_refine_ls_shift/su_mean 0.000
_refine_ls_structure_factor_coef Fsqd
_refine_ls_weighting_details 'w=1/[\s^2^(Fo^2^)+(0.0338P)^2^+0.2780P] where P=(Fo^2^+2Fc^2^)/3'
_refine_ls_weighting_scheme calc
_refine_ls_wR_factor_gt 0.0696
_refine_ls_wR_factor_ref 0.0714
_reflns_Friedel_coverage 0.748
_reflns_Friedel_fraction_full 0.997
_reflns_Friedel_fraction_max 0.994
_reflns_number_gt 4303
_reflns_number_total 4542
_reflns_threshold_expression 'I > 2\s(I)'
_cod_data_source_file cs1c02140_si_002.cif
_cod_data_source_block 200721_syl_6_110_0m
_cod_database_code 4518921
_shelx_shelxl_version_number 2018/3
_shelx_space_group_comment
;
The symmetry employed for this shelxl refinement is uniquely defined
by the following loop, which should always be used as a source of
symmetry information in preference to the above space-group names.
They are only intended as comments.
;
_shelx_estimated_absorpt_t_max 0.986
_shelx_estimated_absorpt_t_min 0.969
_olex2_refinement_description
;
1. Fixed Uiso
 At 1.2 times of:
  All C(H) groups, All C(H,H) groups
 At 1.5 times of:
  All C(H,H,H) groups
2.a Secondary CH2 refined with riding coordinates:
 C10(H10A,H10B), C21(H21A,H21B), C22(H22A,H22B), C23(H23A,H23B), C24(H24A,H24B)
2.b Aromatic/amide H refined with riding coordinates:
 C1(H1), C3(H3), C4(H4), C7(H7), C8(H8), C15(H15), C16(H16), C17(H17),
 C18(H18), C19(H19)
2.c Idealised Me refined as rotating group:
 C9(H9A,H9B,H9C)
;
_olex2_submission_special_instructions 'No special instructions were received'

loop_
_space_group_symop_operation_xyz
'x, y, z'
'-x+1/2, -y, z+1/2'
'-x, y+1/2, -z+1/2'
'x+1/2, -y+1/2, -z'

loop_
_atom_site_label
_atom_site_type_symbol
_atom_site_fract_x
_atom_site_fract_y
_atom_site_fract_z
_atom_site_U_iso_or_equiv
_atom_site_adp_type
_atom_site_occupancy
_atom_site_site_symmetry_order
_atom_site_calc_flag
_atom_site_refinement_flags_posn
_atom_site_refinement_flags_adp
_atom_site_refinement_flags_occupancy
_atom_site_disorder_assembly
_atom_site_disorder_group
O1 O 0.74874(12) 0.21398(12) 0.22119(5) 0.0344(3) Uani 1 1 d . . . . .
N1 N 0.60164(15) 0.61857(14) 0.38125(6) 0.0289(3) Uani 1 1 d . . . . .
N2 N 0.13229(16) 0.64142(16) 0.46923(7) 0.0381(3) Uani 1 1 d . . . . .
N3 N 0.77830(18) -0.15049(18) 0.27642(7) 0.0434(4) Uani 1 1 d . . . . .
C1 C 0.81445(16) 0.38031(17) 0.29805(7) 0.0276(3) Uani 1 1 d . . . . .
H1 H 0.911987 0.356444 0.296318 0.033 Uiso 1 1 calc R . . . .
C2 C 0.71656(16) 0.31718(16) 0.26128(7) 0.0271(3) Uani 1 1 d . . . . .
C3 C 0.57231(16) 0.35366(18) 0.26256(7) 0.0304(3) Uani 1 1 d . . . . .
H3 H 0.507574 0.307781 0.236886 0.037 Uiso 1 1 calc R . . . .
C4 C 0.52335(16) 0.45474(17) 0.30038(7) 0.0292(3) Uani 1 1 d . . . . .
H4 H 0.426228 0.480457 0.300739 0.035 Uiso 1 1 calc R . . . .
C5 C 0.62105(16) 0.51805(16) 0.33813(6) 0.0260(3) Uani 1 1 d . . . . .
C6 C 0.76537(17) 0.48098(16) 0.33811(6) 0.0267(3) Uani 1 1 d . . . . .
C7 C 0.83144(18) 0.56103(18) 0.38416(7) 0.0324(4) Uani 1 1 d . . . . .
H7 H 0.928716 0.558801 0.395055 0.039 Uiso 1 1 calc R . . . .
C8 C 0.72975(19) 0.64025(18) 0.40919(7) 0.0328(4) Uani 1 1 d . . . . .
H8 H 0.744548 0.702050 0.441453 0.039 Uiso 1 1 calc R . . . .
C9 C 0.89400(19) 0.1796(2) 0.21321(9) 0.0418(4) Uani 1 1 d . . . . .
H9A H 0.902313 0.106627 0.183239 0.063 Uiso 1 1 calc GR . . . .
H9B H 0.933610 0.147584 0.251200 0.063 Uiso 1 1 calc GR . . . .
H9C H 0.946170 0.261029 0.199688 0.063 Uiso 1 1 calc GR . . . .
C10 C 0.46741(18) 0.67307(16) 0.40019(7) 0.0298(3) Uani 1 1 d . . . . .
H10A H 0.407093 0.689323 0.364706 0.036 Uiso 1 1 calc R . . . .
H10B H 0.482789 0.762606 0.420214 0.036 Uiso 1 1 calc R . . . .
C11 C 0.39047(16) 0.57600(15) 0.44300(6) 0.0243(3) Uani 1 1 d . . . . .
C12 C 0.44854(16) 0.46683(16) 0.46729(6) 0.0251(3) Uani 1 1 d . . . . .
C13 C 0.50884(15) 0.35685(15) 0.48916(6) 0.0235(3) Uani 1 1 d . . . . .
C14 C 0.58546(15) 0.36211(15) 0.54738(6) 0.0232(3) Uani 1 1 d . . . . .
C15 C 0.63949(18) 0.48606(16) 0.56887(7) 0.0291(3) Uani 1 1 d . . . . .
H15 H 0.632560 0.566833 0.545179 0.035 Uiso 1 1 calc R . . . .
C16 C 0.70344(19) 0.49218(18) 0.62474(7) 0.0347(4) Uani 1 1 d . . . . .
H16 H 0.739474 0.577206 0.639099 0.042 Uiso 1 1 calc R . . . .
C17 C 0.71495(18) 0.3747(2) 0.65970(7) 0.0342(4) Uani 1 1 d . . . . .
H17 H 0.757651 0.379166 0.698079 0.041 Uiso 1 1 calc R . . . .
C18 C 0.66367(18) 0.25140(18) 0.63809(7) 0.0319(3) Uani 1 1 d . . . . .
H18 H 0.672160 0.170569 0.661649 0.038 Uiso 1 1 calc R . . . .
C19 C 0.59982(17) 0.24420(16) 0.58229(7) 0.0277(3) Uani 1 1 d . . . . .
H19 H 0.565743 0.158502 0.567840 0.033 Uiso 1 1 calc R . . . .
C20 C 0.24643(17) 0.61063(16) 0.45753(6) 0.0274(3) Uani 1 1 d . . . . .
C21 C 0.50044(16) 0.22410(16) 0.45391(7) 0.0270(3) Uani 1 1 d . . . . .
H21A H 0.436635 0.237067 0.419266 0.032 Uiso 1 1 calc R . . . .
H21B H 0.459825 0.150946 0.479463 0.032 Uiso 1 1 calc R . . . .
C22 C 0.64639(16) 0.17936(16) 0.43185(7) 0.0264(3) Uani 1 1 d . . . . .
H22A H 0.695375 0.259433 0.413975 0.032 Uiso 1 1 calc R . . . .
H22B H 0.703459 0.147525 0.466284 0.032 Uiso 1 1 calc R . . . .
C23 C 0.63766(17) 0.06458(17) 0.38577(7) 0.0289(3) Uani 1 1 d . . . . .
H23A H 0.586040 0.097952 0.350110 0.035 Uiso 1 1 calc R . . . .
H23B H 0.584081 -0.013812 0.402689 0.035 Uiso 1 1 calc R . . . .
C24 C 0.78506(17) 0.01653(18) 0.36748(7) 0.0321(3) Uani 1 1 d . . . . .
H24A H 0.843316 0.097705 0.357019 0.039 Uiso 1 1 calc R . . . .
H24B H 0.830545 -0.029739 0.401891 0.039 Uiso 1 1 calc R . . . .
C25 C 0.78258(17) -0.07809(18) 0.31667(7) 0.0316(3) Uani 1 1 d . . . . .

loop_
_atom_site_aniso_label
_atom_site_aniso_U_11
_atom_site_aniso_U_22
_atom_site_aniso_U_33
_atom_site_aniso_U_23
_atom_site_aniso_U_13
_atom_site_aniso_U_12
O1 0.0270(6) 0.0391(6) 0.0372(6) -0.0098(5) 0.0041(5) -0.0008(5)
N1 0.0324(7) 0.0301(6) 0.0240(6) -0.0004(5) 0.0017(5) -0.0025(6)
N2 0.0319(8) 0.0395(8) 0.0429(8) -0.0082(7) -0.0024(6) 0.0052(7)
N3 0.0445(9) 0.0506(9) 0.0349(7) -0.0123(7) -0.0028(7) 0.0116(7)
C1 0.0210(7) 0.0342(8) 0.0276(7) 0.0041(6) 0.0004(6) -0.0011(6)
C2 0.0270(8) 0.0308(8) 0.0235(7) 0.0016(6) 0.0031(6) -0.0014(6)
C3 0.0245(8) 0.0389(9) 0.0279(7) -0.0032(7) -0.0040(6) -0.0028(7)
C4 0.0225(7) 0.0373(9) 0.0278(7) 0.0004(6) -0.0011(6) 0.0010(6)
C5 0.0272(7) 0.0295(7) 0.0214(6) 0.0032(6) 0.0015(6) -0.0022(6)
C6 0.0254(7) 0.0317(8) 0.0230(6) 0.0044(6) -0.0008(6) -0.0052(6)
C7 0.0292(8) 0.0400(9) 0.0278(7) 0.0016(7) -0.0048(6) -0.0090(7)
C8 0.0379(9) 0.0358(8) 0.0247(7) 0.0002(7) -0.0016(6) -0.0100(7)
C9 0.0300(9) 0.0493(11) 0.0460(10) -0.0092(8) 0.0093(7) 0.0032(8)
C10 0.0363(9) 0.0262(7) 0.0267(7) 0.0029(6) 0.0012(6) 0.0030(7)
C11 0.0281(7) 0.0243(7) 0.0205(6) -0.0023(6) -0.0025(5) 0.0021(6)
C12 0.0262(7) 0.0270(7) 0.0220(6) -0.0041(6) 0.0013(5) -0.0003(6)
C13 0.0218(7) 0.0238(7) 0.0250(7) -0.0003(6) 0.0027(5) 0.0003(6)
C14 0.0225(7) 0.0241(7) 0.0229(6) 0.0000(6) 0.0038(5) 0.0015(6)
C15 0.0330(8) 0.0254(7) 0.0288(7) 0.0014(6) -0.0009(6) -0.0013(6)
C16 0.0382(9) 0.0352(9) 0.0308(8) -0.0058(7) -0.0019(7) -0.0046(7)
C17 0.0325(8) 0.0473(10) 0.0227(7) -0.0003(7) -0.0006(6) 0.0009(8)
C18 0.0328(8) 0.0358(9) 0.0270(7) 0.0081(7) 0.0040(6) 0.0039(7)
C19 0.0294(8) 0.0249(7) 0.0288(7) 0.0012(6) 0.0038(6) 0.0000(6)
C20 0.0320(8) 0.0250(7) 0.0253(7) -0.0032(6) -0.0045(6) 0.0012(6)
C21 0.0251(7) 0.0262(7) 0.0296(7) -0.0039(6) -0.0025(6) -0.0003(6)
C22 0.0274(7) 0.0241(7) 0.0276(7) -0.0023(6) 0.0000(6) -0.0003(6)
C23 0.0288(8) 0.0294(8) 0.0286(7) -0.0051(6) -0.0017(6) 0.0020(6)
C24 0.0293(8) 0.0339(8) 0.0331(8) -0.0083(7) -0.0021(6) 0.0021(7)
C25 0.0279(8) 0.0365(9) 0.0303(7) -0.0032(7) -0.0017(6) 0.0068(7)

loop_
_atom_type_symbol
_atom_type_description
_atom_type_scat_dispersion_real
_atom_type_scat_dispersion_imag
_atom_type_scat_source
C C 0.0033 0.0016 'International Tables Vol C Tables 4.2.6.8 and 6.1.1.4'
H H 0.0000 0.0000 'International Tables Vol C Tables 4.2.6.8 and 6.1.1.4'
N N 0.0061 0.0033 'International Tables Vol C Tables 4.2.6.8 and 6.1.1.4'
O O 0.0106 0.0060 'International Tables Vol C Tables 4.2.6.8 and 6.1.1.4'

loop_
_geom_angle_atom_site_label_1
_geom_angle_atom_site_label_2
_geom_angle_atom_site_label_3
_geom_angle
_geom_angle_site_symmetry_1
_geom_angle_site_symmetry_3
_geom_angle_publ_flag
C2 O1 C9 117.68(13) . . ?
C5 N1 C10 125.60(13) . . ?
C8 N1 C5 107.95(13) . . ?
C8 N1 C10 125.67(14) . . ?
C2 C1 H1 121.0 . . ?
C2 C1 C6 117.99(15) . . ?
C6 C1 H1 121.0 . . ?
O1 C2 C1 124.31(14) . . ?
O1 C2 C3 114.17(14) . . ?
C1 C2 C3 121.52(15) . . ?
C2 C3 H3 119.4 . . ?
C4 C3 C2 121.13(14) . . ?
C4 C3 H3 119.4 . . ?
C3 C4 H4 121.1 . . ?
C3 C4 C5 117.78(14) . . ?
C5 C4 H4 121.1 . . ?
N1 C5 C4 130.27(15) . . ?
N1 C5 C6 107.97(13) . . ?
C4 C5 C6 121.74(14) . . ?
C1 C6 C5 119.78(14) . . ?
C1 C6 C7 133.88(15) . . ?
C5 C6 C7 106.33(14) . . ?
C6 C7 H7 126.3 . . ?
C8 C7 C6 107.37(15) . . ?
C8 C7 H7 126.3 . . ?
N1 C8 H8 124.8 . . ?
C7 C8 N1 110.33(14) . . ?
C7 C8 H8 124.8 . . ?
O1 C9 H9A 109.5 . . ?
O1 C9 H9B 109.5 . . ?
O1 C9 H9C 109.5 . . ?
H9A C9 H9B 109.5 . . ?
H9A C9 H9C 109.5 . . ?
H9B C9 H9C 109.5 . . ?
N1 C10 H10A 109.2 . . ?
N1 C10 H10B 109.2 . . ?
N1 C10 C11 112.09(13) . . ?
H10A C10 H10B 107.9 . . ?
C11 C10 H10A 109.2 . . ?
C11 C10 H10B 109.2 . . ?
C12 C11 C10 124.12(15) . . ?
C12 C11 C20 119.36(14) . . ?
C20 C11 C10 116.51(13) . . ?
C13 C12 C11 177.46(15) . . ?
C12 C13 C14 120.71(14) . . ?
C12 C13 C21 118.64(13) . . ?
C14 C13 C21 120.65(13) . . ?
C15 C14 C13 120.56(13) . . ?
C19 C14 C13 120.59(14) . . ?
C19 C14 C15 118.80(14) . . ?
C14 C15 H15 119.8 . . ?
C16 C15 C14 120.42(15) . . ?
C16 C15 H15 119.8 . . ?
C15 C16 H16 119.8 . . ?
C17 C16 C15 120.39(15) . . ?
C17 C16 H16 119.8 . . ?
C16 C17 H17 120.4 . . ?
C18 C17 C16 119.30(14) . . ?
C18 C17 H17 120.4 . . ?
C17 C18 H18 119.6 . . ?
C17 C18 C19 120.74(15) . . ?
C19 C18 H18 119.6 . . ?
C14 C19 H19 119.8 . . ?
C18 C19 C14 120.33(15) . . ?
C18 C19 H19 119.8 . . ?
N2 C20 C11 178.41(18) . . ?
C13 C21 H21A 109.4 . . ?
C13 C21 H21B 109.4 . . ?
C13 C21 C22 111.36(13) . . ?
H21A C21 H21B 108.0 . . ?
C22 C21 H21A 109.4 . . ?
C22 C21 H21B 109.4 . . ?
C21 C22 H22A 109.1 . . ?
C21 C22 H22B 109.1 . . ?
H22A C22 H22B 107.9 . . ?
C23 C22 C21 112.30(13) . . ?
C23 C22 H22A 109.1 . . ?
C23 C22 H22B 109.1 . . ?
C22 C23 H23A 109.4 . . ?
C22 C23 H23B 109.4 . . ?
C22 C23 C24 110.96(13) . . ?
H23A C23 H23B 108.0 . . ?
C24 C23 H23A 109.4 . . ?
C24 C23 H23B 109.4 . . ?
C23 C24 H24A 109.0 . . ?
C23 C24 H24B 109.0 . . ?
H24A C24 H24B 107.8 . . ?
C25 C24 C23 112.78(13) . . ?
C25 C24 H24A 109.0 . . ?
C25 C24 H24B 109.0 . . ?
N3 C25 C24 178.53(18) . . ?

loop_
_geom_bond_atom_site_label_1
_geom_bond_atom_site_label_2
_geom_bond_distance
_geom_bond_site_symmetry_2
_geom_bond_publ_flag
O1 C2 1.3802(19) . ?
O1 C9 1.422(2) . ?
N1 C5 1.386(2) . ?
N1 C8 1.377(2) . ?
N1 C10 1.437(2) . ?
N2 C20 1.148(2) . ?
N3 C25 1.144(2) . ?
C1 H1 0.9500 . ?
C1 C2 1.381(2) . ?
C1 C6 1.406(2) . ?
C2 C3 1.407(2) . ?
C3 H3 0.9500 . ?
C3 C4 1.377(2) . ?
C4 H4 0.9500 . ?
C4 C5 1.394(2) . ?
C5 C6 1.409(2) . ?
C6 C7 1.434(2) . ?
C7 H7 0.9500 . ?
C7 C8 1.352(3) . ?
C8 H8 0.9500 . ?
C9 H9A 0.9800 . ?
C9 H9B 0.9800 . ?
C9 H9C 0.9800 . ?
C10 H10A 0.9900 . ?
C10 H10B 0.9900 . ?
C10 C11 1.529(2) . ?
C11 C12 1.313(2) . ?
C11 C20 1.438(2) . ?
C12 C13 1.307(2) . ?
C13 C14 1.491(2) . ?
C13 C21 1.515(2) . ?
C14 C15 1.394(2) . ?
C14 C19 1.394(2) . ?
C15 H15 0.9500 . ?
C15 C16 1.390(2) . ?
C16 H16 0.9500 . ?
C16 C17 1.389(2) . ?
C17 H17 0.9500 . ?
C17 C18 1.381(3) . ?
C18 H18 0.9500 . ?
C18 C19 1.389(2) . ?
C19 H19 0.9500 . ?
C21 H21A 0.9900 . ?
C21 H21B 0.9900 . ?
C21 C22 1.526(2) . ?
C22 H22A 0.9900 . ?
C22 H22B 0.9900 . ?
C22 C23 1.522(2) . ?
C23 H23A 0.9900 . ?
C23 H23B 0.9900 . ?
C23 C24 1.523(2) . ?
C24 H24A 0.9900 . ?
C24 H24B 0.9900 . ?
C24 C25 1.463(2) . ?
